data_4519337
loop_
_publ_author_name
'Linford-Wood, Thomas G.'
'Mahon, Mary F.'
'Grayson, Matthew N.'
'Webster, Ruth L.'

_publ_section_title
;
 Iron-Catalyzed H/D Exchange of Primary Silanes, Secondary Silanes, and
 Tertiary Siloxanes
;
_journal_name_full 'ACS Catalysis'
_journal_page_first 2979
_journal_page_last 2985
_journal_paper_doi 10.1021/acscatal.2c00224
_journal_year 2022
_chemical_formula_moiety 'C37 H57 B Fe N2'
_chemical_formula_sum 'C37 H57 B Fe N2'
_chemical_formula_weight 596.50
_space_group_crystal_system orthorhombic
_space_group_IT_number 62
_space_group_name_Hall '-P 2ac 2n'
_space_group_name_H-M_alt 'P n m a'
_atom_sites_solution_hydrogens mixed
_atom_sites_solution_primary dual
_audit_creation_date 2021-11-05
_audit_creation_method
;
Olex2 1.5
(compiled 2021.10.07 svn.r9718050b for OlexSys, GUI svn.r6410)
;
_cell_angle_alpha 90
_cell_angle_beta 90
_cell_angle_gamma 90
_cell_formula_units_Z 4
_cell_length_a 19.2143(4)
_cell_length_b 20.1989(4)
_cell_length_c 9.3011(2)
_cell_measurement_reflns_used 5144
_cell_measurement_temperature 150.00(10)
_cell_measurement_theta_max 73.2230
_cell_measurement_theta_min 4.3760
_cell_volume 3609.83(13)
_computing_cell_refinement 'CrysAlisPro 1.171.41.93a (Rigaku OD, 2020)'
_computing_data_collection 'CrysAlisPro 1.171.41.93a (Rigaku OD, 2020)'
_computing_data_reduction 'CrysAlisPro 1.171.41.93a (Rigaku OD, 2020)'
_computing_molecular_graphics 'Olex2 1.5 (Dolomanov et al., 2009)'
_computing_publication_material 'Olex2 1.5 (Dolomanov et al., 2009)'
_computing_structure_refinement 'SHELXL 2014/3 (Sheldrick, 2015)'
_computing_structure_solution 'SHELXT 2018/2 (Sheldrick, 2018)'
_diffrn_ambient_environment N~2~
_diffrn_ambient_temperature 150.00(10)
_diffrn_detector 'CCD plate'
_diffrn_detector_area_resol_mean 8.1150
_diffrn_detector_type EosS2
_diffrn_measured_fraction_theta_full 1.000
_diffrn_measured_fraction_theta_max 0.995
_diffrn_measurement_device 'four-circle diffractometer'
_diffrn_measurement_device_type 'SuperNova, Dual, Cu at home/near, EosS2'
_diffrn_measurement_method '\w scans'
_diffrn_radiation_monochromator mirror
_diffrn_radiation_probe x-ray
_diffrn_radiation_type 'Cu K\a'
_diffrn_radiation_wavelength 1.54184
_diffrn_reflns_av_R_equivalents 0.0594
_diffrn_reflns_av_unetI/netI 0.0315
_diffrn_reflns_Laue_measured_fraction_full 1.000
_diffrn_reflns_Laue_measured_fraction_max 0.995
_diffrn_reflns_limit_h_max 23
_diffrn_reflns_limit_h_min -23
_diffrn_reflns_limit_k_max 19
_diffrn_reflns_limit_k_min -25
_diffrn_reflns_limit_l_max 11
_diffrn_reflns_limit_l_min -11
_diffrn_reflns_number 26996
_diffrn_reflns_point_group_measured_fraction_full 1.000
_diffrn_reflns_point_group_measured_fraction_max 0.995
_diffrn_reflns_theta_full 67.684
_diffrn_reflns_theta_max 73.660
_diffrn_reflns_theta_min 4.378
_diffrn_source 'micro-focus sealed X-ray tube'
_diffrn_source_type 'SuperNova (Cu) X-ray Source'
_exptl_absorpt_coefficient_mu 3.518
_exptl_absorpt_correction_T_max 1.00000
_exptl_absorpt_correction_T_min 0.94914
_exptl_absorpt_correction_type multi-scan
_exptl_absorpt_process_details
;
CrysAlisPro 1.171.41.93a (Rigaku Oxford Diffraction, 2020)
Empirical absorption correction using spherical harmonics,
implemented in SCALE3 ABSPACK scaling algorithm.
;
_exptl_crystal_colour pinkish
_exptl_crystal_colour_modifier pinkish
_exptl_crystal_density_diffrn 1.098
_exptl_crystal_description block
_exptl_crystal_F_000 1296
_exptl_crystal_size_max 0.170
_exptl_crystal_size_mid 0.134
_exptl_crystal_size_min 0.089
_refine_diff_density_max 0.247
_refine_diff_density_min -0.247
_refine_diff_density_rms 0.043
_refine_ls_extinction_method none
_refine_ls_goodness_of_fit_ref 1.042
_refine_ls_hydrogen_treatment mixed
_refine_ls_matrix_type full
_refine_ls_number_parameters 204
_refine_ls_number_reflns 3739
_refine_ls_number_restraints 0
_refine_ls_restrained_S_all 1.042
_refine_ls_R_factor_all 0.0491
_refine_ls_R_factor_gt 0.0425
_refine_ls_shift/su_max 0.000
_refine_ls_shift/su_mean 0.000
_refine_ls_structure_factor_coef Fsqd
_refine_ls_weighting_details 'w=1/[\s^2^(Fo^2^)+(0.0549P)^2^+1.3289P] where P=(Fo^2^+2Fc^2^)/3'
_refine_ls_weighting_scheme calc
_refine_ls_wR_factor_gt 0.1052
_refine_ls_wR_factor_ref 0.1091
_reflns_Friedel_coverage 0.000
_reflns_number_gt 3327
_reflns_number_total 3739
_reflns_threshold_expression 'I > 2\s(I)'
_cod_data_source_file cs2c00224_si_002.cif
_cod_data_source_block s21rlw21
_cod_database_code 4519337
_shelxl_version_number 2014-3
_shelx_space_group_comment
;
The symmetry employed for this shelxl refinement is uniquely defined
by the following loop, which should always be used as a source of
symmetry information in preference to the above space-group names.
They are only intended as comments.
;
_shelx_estimated_absorpt_t_max 0.742
_shelx_estimated_absorpt_t_min 0.586
_olex2_refinement_description
;
1. Fixed Uiso
 At 1.2 times of:
  All C(H) groups, All C(H,H) groups
 At 1.5 times of:
  All C(H,H,H) groups
2.a Ternary CH refined with riding coordinates:
 C10(H10), C13(H13), C16(H16)
2.b Secondary CH2 refined with riding coordinates:
 C17(H17A,H17B), C18(H18A,H18B), C19(H19A,H19B), C20(H20A,H20B)
2.c Aromatic/amide H refined with riding coordinates:
 C3(H3), C6(H6), C7(H7), C8(H8)
2.d Idealised Me refined as rotating group:
 C1(H1A,H1B,H1C), C11(H11A,H11B,H11C), C12(H12A,H12B,H12C), C14(H14A,H14B,
 H14C), C15(H15A,H15B,H15C)
;

loop_
_space_group_symop_operation_xyz
'x, y, z'
'-x+1/2, -y, z+1/2'
'-x, y+1/2, -z'
'x+1/2, -y+1/2, -z+1/2'
'-x, -y, -z'
'x-1/2, y, -z-1/2'
'x, -y-1/2, z'
'-x-1/2, y-1/2, z-1/2'

loop_
_atom_site_label
_atom_site_type_symbol
_atom_site_fract_x
_atom_site_fract_y
_atom_site_fract_z
_atom_site_U_iso_or_equiv
_atom_site_adp_type
_atom_site_occupancy
_atom_site_site_symmetry_order
_atom_site_calc_flag
_atom_site_refinement_flags_posn
_atom_site_refinement_flags_adp
_atom_site_refinement_flags_occupancy
_atom_site_disorder_assembly
_atom_site_disorder_group
Fe1 Fe 0.61253(2) 0.2500 0.41537(4) 0.02343(12) Uani 1 2 d S T P . .
N1 N 0.66778(8) 0.32258(7) 0.33558(16) 0.0244(3) Uani 1 1 d . . . . .
C1 C 0.75902(12) 0.37170(10) 0.1845(3) 0.0414(5) Uani 1 1 d . . . . .
H1A H 0.7307 0.3926 0.1095 0.062 Uiso 1 1 calc R U . . .
H1B H 0.8033 0.3570 0.1430 0.062 Uiso 1 1 calc R U . . .
H1C H 0.7681 0.4037 0.2614 0.062 Uiso 1 1 calc R U . . .
C2 C 0.72053(10) 0.31289(9) 0.2451(2) 0.0292(4) Uani 1 1 d . . . . .
C3 C 0.74331(15) 0.2500 0.2025(3) 0.0335(6) Uani 1 2 d S T P . .
H3 H 0.7799 0.2500 0.1339 0.040 Uiso 1 2 calc R U P . .
C4 C 0.64941(9) 0.38770(8) 0.3858(2) 0.0252(4) Uani 1 1 d . . . . .
C5 C 0.59986(10) 0.42495(9) 0.3107(2) 0.0305(4) Uani 1 1 d . . . . .
C6 C 0.57927(12) 0.48560(10) 0.3691(2) 0.0388(5) Uani 1 1 d . . . . .
H6 H 0.5460 0.5119 0.3195 0.047 Uiso 1 1 calc R U . . .
C7 C 0.60648(13) 0.50805(10) 0.4978(3) 0.0414(5) Uani 1 1 d . . . . .
H7 H 0.5920 0.5495 0.5358 0.050 Uiso 1 1 calc R U . . .
C8 C 0.65450(12) 0.47031(10) 0.5706(2) 0.0365(5) Uani 1 1 d . . . . .
H8 H 0.6726 0.4860 0.6593 0.044 Uiso 1 1 calc R U . . .
C9 C 0.67722(10) 0.40960(9) 0.5174(2) 0.0299(4) Uani 1 1 d . . . . .
C10 C 0.56715(12) 0.40137(10) 0.1704(2) 0.0355(5) Uani 1 1 d . . . . .
H10 H 0.5883 0.3576 0.1455 0.043 Uiso 1 1 calc R U . . .
C11 C 0.48862(13) 0.39136(12) 0.1879(2) 0.0463(5) Uani 1 1 d . . . . .
H11A H 0.4799 0.3594 0.2652 0.069 Uiso 1 1 calc R U . . .
H11B H 0.4690 0.3745 0.0978 0.069 Uiso 1 1 calc R U . . .
H11C H 0.4667 0.4337 0.2120 0.069 Uiso 1 1 calc R U . . .
C12 C 0.58263(14) 0.44942(12) 0.0472(2) 0.0458(5) Uani 1 1 d . . . . .
H12A H 0.5622 0.4927 0.0689 0.069 Uiso 1 1 calc R U . . .
H12B H 0.5625 0.4322 -0.0422 0.069 Uiso 1 1 calc R U . . .
H12C H 0.6331 0.4541 0.0359 0.069 Uiso 1 1 calc R U . . .
C13 C 0.73074(11) 0.36918(11) 0.5999(2) 0.0391(5) Uani 1 1 d . . . . .
H13 H 0.7315 0.3238 0.5571 0.047 Uiso 1 1 calc R U . . .
C14 C 0.71429(15) 0.36206(18) 0.7563(3) 0.0709(9) Uani 1 1 d . . . . .
H14A H 0.7491 0.3335 0.8019 0.106 Uiso 1 1 calc R U . . .
H14B H 0.6680 0.3423 0.7674 0.106 Uiso 1 1 calc R U . . .
H14C H 0.7150 0.4058 0.8021 0.106 Uiso 1 1 calc R U . . .
C15 C 0.80301(15) 0.3983(3) 0.5832(4) 0.1118(18) Uani 1 1 d . . . . .
H15A H 0.8145 0.4017 0.4808 0.168 Uiso 1 1 calc R U . . .
H15B H 0.8369 0.3695 0.6310 0.168 Uiso 1 1 calc R U . . .
H15C H 0.8043 0.4424 0.6269 0.168 Uiso 1 1 calc R U . . .
C16 C 0.48780(11) 0.31451(10) 0.6292(2) 0.0344(4) Uani 1 1 d . . . . .
H16 H 0.5101 0.3549 0.5875 0.041 Uiso 1 1 calc R U . . .
C17 C 0.41046(11) 0.31322(10) 0.5857(2) 0.0359(4) Uani 1 1 d . . . . .
H17A H 0.3867 0.3513 0.6313 0.043 Uiso 1 1 calc R U . . .
H17B H 0.4072 0.3191 0.4803 0.043 Uiso 1 1 calc R U . . .
C18 C 0.37181(14) 0.2500 0.6270(3) 0.0326(6) Uani 1 2 d S T P . .
H18A H 0.3639 0.2500 0.7322 0.039 Uiso 1 2 calc R U P . .
H18B H 0.3257 0.2500 0.5795 0.039 Uiso 1 2 calc R U P . .
C19 C 0.49920(13) 0.31430(14) 0.7931(3) 0.0505(6) Uani 1 1 d . . . . .
H19A H 0.5489 0.3237 0.8121 0.061 Uiso 1 1 calc R U . . .
H19B H 0.4718 0.3510 0.8351 0.061 Uiso 1 1 calc R U . . .
C20 C 0.47959(19) 0.2500 0.8722(3) 0.0538(9) Uani 1 2 d S T P . .
H20A H 0.4287 0.2500 0.8891 0.065 Uiso 1 2 calc R U P . .
H20B H 0.5027 0.2500 0.9673 0.065 Uiso 1 2 calc R U P . .
B1 B 0.52515(16) 0.2500 0.5643(3) 0.0292(6) Uani 1 2 d S T P . .
H1 H 0.5207(18) 0.2500 0.426(3) 0.038(9) Uiso 1 2 d S . P . .
H2 H 0.5885(19) 0.2500 0.595(4) 0.042(9) Uiso 1 2 d S . P . .

loop_
_atom_site_aniso_label
_atom_site_aniso_U_11
_atom_site_aniso_U_22
_atom_site_aniso_U_33
_atom_site_aniso_U_23
_atom_site_aniso_U_13
_atom_site_aniso_U_12
Fe1 0.0257(2) 0.01500(19) 0.0296(2) 0.000 0.00730(16) 0.000
N1 0.0272(7) 0.0169(7) 0.0291(8) 0.0010(6) 0.0047(6) -0.0006(6)
C1 0.0443(12) 0.0271(10) 0.0529(13) 0.0042(9) 0.0192(10) -0.0056(9)
C2 0.0305(9) 0.0233(9) 0.0339(9) 0.0034(7) 0.0050(7) -0.0028(7)
C3 0.0340(14) 0.0283(14) 0.0381(15) 0.000 0.0148(12) 0.000
C4 0.0283(9) 0.0166(8) 0.0308(9) 0.0002(7) 0.0038(7) -0.0029(6)
C5 0.0388(10) 0.0223(9) 0.0304(9) -0.0004(7) -0.0019(8) 0.0029(8)
C6 0.0507(13) 0.0253(9) 0.0403(11) -0.0007(8) -0.0059(10) 0.0122(9)
C7 0.0608(15) 0.0200(9) 0.0435(12) -0.0064(8) -0.0020(10) 0.0071(9)
C8 0.0477(12) 0.0253(9) 0.0365(11) -0.0065(8) -0.0067(9) -0.0037(8)
C9 0.0301(9) 0.0233(9) 0.0362(10) 0.0005(7) -0.0039(8) -0.0045(7)
C10 0.0475(12) 0.0285(10) 0.0305(10) -0.0024(8) -0.0062(9) 0.0056(9)
C11 0.0509(14) 0.0520(14) 0.0362(11) -0.0013(10) -0.0083(10) -0.0036(11)
C12 0.0592(14) 0.0461(13) 0.0321(11) 0.0018(10) -0.0046(10) 0.0020(11)
C13 0.0375(11) 0.0375(11) 0.0423(11) -0.0023(9) -0.0117(9) 0.0024(9)
C14 0.0500(16) 0.104(2) 0.0590(17) 0.0355(17) 0.0002(13) 0.0216(16)
C15 0.0313(14) 0.210(5) 0.094(3) 0.081(3) -0.0073(15) -0.005(2)
C16 0.0351(10) 0.0272(9) 0.0410(11) -0.0057(8) 0.0112(8) -0.0045(8)
C17 0.0370(10) 0.0314(10) 0.0393(11) 0.0043(8) 0.0095(9) 0.0076(8)
C18 0.0278(13) 0.0387(15) 0.0314(14) 0.000 0.0022(11) 0.000
C19 0.0381(12) 0.0671(16) 0.0464(13) -0.0251(12) 0.0047(10) -0.0081(11)
C20 0.0418(18) 0.093(3) 0.0270(15) 0.000 -0.0023(13) 0.000
B1 0.0269(14) 0.0301(15) 0.0306(15) 0.000 0.0032(12) 0.000

loop_
_atom_type_symbol
_atom_type_description
_atom_type_scat_dispersion_real
_atom_type_scat_dispersion_imag
_atom_type_scat_source
C C 0.0181 0.0091 'International Tables Vol C Tables 4.2.6.8 and 6.1.1.4'
H H 0.0000 0.0000 'International Tables Vol C Tables 4.2.6.8 and 6.1.1.4'
B B 0.0090 0.0039 'International Tables Vol C Tables 4.2.6.8 and 6.1.1.4'
Fe Fe -1.1336 3.1974 'International Tables Vol C Tables 4.2.6.8 and 6.1.1.4'
N N 0.0311 0.0180 'International Tables Vol C Tables 4.2.6.8 and 6.1.1.4'

loop_
_geom_angle_atom_site_label_1
_geom_angle_atom_site_label_2
_geom_angle_atom_site_label_3
_geom_angle
_geom_angle_site_symmetry_1
_geom_angle_site_symmetry_3
_geom_angle_publ_flag
N1 Fe1 N1 97.08(9) 7_565 . ?
N1 Fe1 B1 131.30(4) . . ?
N1 Fe1 B1 131.30(4) 7_565 . ?
N1 Fe1 H1 124.2(4) . . ?
N1 Fe1 H1 124.2(4) 7_565 . ?
N1 Fe1 H2 120.7(6) . . ?
N1 Fe1 H2 120.7(6) 7_565 . ?
B1 Fe1 H1 36.4(10) . . ?
B1 Fe1 H2 35.0(12) . . ?
H1 Fe1 H2 71.4(16) . . ?
C2 N1 Fe1 122.86(12) . . ?
C2 N1 C4 121.71(15) . . ?
C4 N1 Fe1 115.39(11) . . ?
H1A C1 H1B 109.5 . . ?
H1A C1 H1C 109.5 . . ?
H1B C1 H1C 109.5 . . ?
C2 C1 H1A 109.5 . . ?
C2 C1 H1B 109.5 . . ?
C2 C1 H1C 109.5 . . ?
N1 C2 C1 119.57(16) . . ?
N1 C2 C3 123.36(18) . . ?
C3 C2 C1 117.07(18) . . ?
C2 C3 C2 130.1(2) 7_565 . ?
C2 C3 H3 114.9 7_565 . ?
C2 C3 H3 114.9 . . ?
C5 C4 N1 119.75(16) . . ?
C5 C4 C9 121.54(17) . . ?
C9 C4 N1 118.43(16) . . ?
C4 C5 C10 122.62(17) . . ?
C6 C5 C4 118.05(18) . . ?
C6 C5 C10 119.31(18) . . ?
C5 C6 H6 119.4 . . ?
C7 C6 C5 121.11(19) . . ?
C7 C6 H6 119.4 . . ?
C6 C7 H7 120.0 . . ?
C8 C7 C6 119.90(19) . . ?
C8 C7 H7 120.0 . . ?
C7 C8 H8 119.2 . . ?
C7 C8 C9 121.55(19) . . ?
C9 C8 H8 119.2 . . ?
C4 C9 C13 121.79(17) . . ?
C8 C9 C4 117.84(18) . . ?
C8 C9 C13 120.37(18) . . ?
C5 C10 H10 107.9 . . ?
C5 C10 C11 110.89(18) . . ?
C5 C10 C12 111.27(18) . . ?
C11 C10 H10 107.9 . . ?
C11 C10 C12 110.77(19) . . ?
C12 C10 H10 107.9 . . ?
C10 C11 H11A 109.5 . . ?
C10 C11 H11B 109.5 . . ?
C10 C11 H11C 109.5 . . ?
H11A C11 H11B 109.5 . . ?
H11A C11 H11C 109.5 . . ?
H11B C11 H11C 109.5 . . ?
C10 C12 H12A 109.5 . . ?
C10 C12 H12B 109.5 . . ?
C10 C12 H12C 109.5 . . ?
H12A C12 H12B 109.5 . . ?
H12A C12 H12C 109.5 . . ?
H12B C12 H12C 109.5 . . ?
C9 C13 H13 107.6 . . ?
C14 C13 C9 113.5(2) . . ?
C14 C13 H13 107.6 . . ?
C14 C13 C15 109.3(2) . . ?
C15 C13 C9 111.1(2) . . ?
C15 C13 H13 107.6 . . ?
C13 C14 H14A 109.5 . . ?
C13 C14 H14B 109.5 . . ?
C13 C14 H14C 109.5 . . ?
H14A C14 H14B 109.5 . . ?
H14A C14 H14C 109.5 . . ?
H14B C14 H14C 109.5 . . ?
C13 C15 H15A 109.5 . . ?
C13 C15 H15B 109.5 . . ?
C13 C15 H15C 109.5 . . ?
H15A C15 H15B 109.5 . . ?
H15A C15 H15C 109.5 . . ?
H15B C15 H15C 109.5 . . ?
C17 C16 H16 109.0 . . ?
C17 C16 C19 113.38(17) . . ?
C17 C16 B1 108.61(18) . . ?
C19 C16 H16 109.0 . . ?
C19 C16 B1 107.8(2) . . ?
B1 C16 H16 109.0 . . ?
C16 C17 H17A 108.6 . . ?
C16 C17 H17B 108.6 . . ?
H17A C17 H17B 107.6 . . ?
C18 C17 C16 114.68(18) . . ?
C18 C17 H17A 108.6 . . ?
C18 C17 H17B 108.6 . . ?
C17 C18 C17 113.6(2) 7_565 . ?
C17 C18 H18A 108.9 7_565 . ?
C17 C18 H18A 108.9 . . ?
C17 C18 H18B 108.9 . . ?
C17 C18 H18B 108.9 7_565 . ?
H18A C18 H18B 107.7 . . ?
C16 C19 H19A 108.3 . . ?
C16 C19 H19B 108.3 . . ?
H19A C19 H19B 107.4 . . ?
C20 C19 C16 116.1(2) . . ?
C20 C19 H19A 108.3 . . ?
C20 C19 H19B 108.3 . . ?
C19 C20 C19 115.1(3) . 7_565 ?
C19 C20 H20A 108.5 7_565 . ?
C19 C20 H20A 108.5 . . ?
C19 C20 H20B 108.5 7_565 . ?
C19 C20 H20B 108.5 . . ?
H20A C20 H20B 107.5 . . ?
Fe1 B1 H1 54.2(15) . . ?
Fe1 B1 H2 52.8(15) . . ?
C16 B1 Fe1 125.73(11) 7_565 . ?
C16 B1 Fe1 125.73(11) . . ?
C16 B1 C16 108.5(2) 7_565 . ?
C16 B1 H1 110.2(8) 7_565 . ?
C16 B1 H1 110.2(8) . . ?
C16 B1 H2 110.4(8) 7_565 . ?
C16 B1 H2 110.4(8) . . ?
H1 B1 H2 107(2) . . ?

loop_
_geom_bond_atom_site_label_1
_geom_bond_atom_site_label_2
_geom_bond_distance
_geom_bond_site_symmetry_2
_geom_bond_publ_flag
Fe1 N1 1.9561(14) 7_565 ?
Fe1 N1 1.9562(14) . ?
Fe1 B1 2.177(3) . ?
Fe1 H1 1.77(3) . ?
Fe1 H2 1.73(3) . ?
N1 C2 1.332(2) . ?
N1 C4 1.440(2) . ?
C1 H1A 0.9800 . ?
C1 H1B 0.9800 . ?
C1 H1C 0.9800 . ?
C1 C2 1.509(2) . ?
C2 C3 1.401(2) . ?
C3 C2 1.401(2) 7_565 ?
C3 H3 0.9500 . ?
C4 C5 1.400(3) . ?
C4 C9 1.407(3) . ?
C5 C6 1.397(3) . ?
C5 C10 1.525(3) . ?
C6 H6 0.9500 . ?
C6 C7 1.383(3) . ?
C7 H7 0.9500 . ?
C7 C8 1.375(3) . ?
C8 H8 0.9500 . ?
C8 C9 1.393(3) . ?
C9 C13 1.521(3) . ?
C10 H10 1.0000 . ?
C10 C11 1.531(3) . ?
C10 C12 1.531(3) . ?
C11 H11A 0.9800 . ?
C11 H11B 0.9800 . ?
C11 H11C 0.9800 . ?
C12 H12A 0.9800 . ?
C12 H12B 0.9800 . ?
C12 H12C 0.9800 . ?
C13 H13 1.0000 . ?
C13 C14 1.496(3) . ?
C13 C15 1.516(4) . ?
C14 H14A 0.9800 . ?
C14 H14B 0.9800 . ?
C14 H14C 0.9800 . ?
C15 H15A 0.9800 . ?
C15 H15B 0.9800 . ?
C15 H15C 0.9800 . ?
C16 H16 1.0000 . ?
C16 C17 1.540(3) . ?
C16 C19 1.540(3) . ?
C16 B1 1.605(3) . ?
C17 H17A 0.9900 . ?
C17 H17B 0.9900 . ?
C17 C18 1.526(3) . ?
C18 C17 1.526(3) 7_565 ?
C18 H18A 0.9900 . ?
C18 H18B 0.9900 . ?
C19 H19A 0.9900 . ?
C19 H19B 0.9900 . ?
C19 C20 1.539(3) . ?
C20 C19 1.539(3) 7_565 ?
C20 H20A 0.9900 . ?
C20 H20B 0.9900 . ?
B1 C16 1.605(3) 7_565 ?
B1 H1 1.29(3) . ?
B1 H2 1.25(4) . ?

loop_
_geom_torsion_atom_site_label_1
_geom_torsion_atom_site_label_2
_geom_torsion_atom_site_label_3
_geom_torsion_atom_site_label_4
_geom_torsion
_geom_torsion_site_symmetry_1
_geom_torsion_site_symmetry_2
_geom_torsion_site_symmetry_3
_geom_torsion_site_symmetry_4
_geom_torsion_publ_flag
Fe1 N1 C2 C1 177.93(15) . . . . ?
Fe1 N1 C2 C3 -2.5(3) . . . . ?
Fe1 N1 C4 C5 -90.74(18) . . . . ?
Fe1 N1 C4 C9 83.29(18) . . . . ?
N1 C2 C3 C2 -3.0(5) . . . 7_565 ?
N1 C4 C5 C6 174.91(18) . . . . ?
N1 C4 C5 C10 -4.1(3) . . . . ?
N1 C4 C9 C8 -174.71(17) . . . . ?
N1 C4 C9 C13 5.7(3) . . . . ?
C1 C2 C3 C2 176.7(2) . . . 7_565 ?
C2 N1 C4 C5 91.6(2) . . . . ?
C2 N1 C4 C9 -94.3(2) . . . . ?
C4 N1 C2 C1 -4.6(3) . . . . ?
C4 N1 C2 C3 175.0(2) . . . . ?
C4 C5 C6 C7 -0.6(3) . . . . ?
C4 C5 C10 C11 116.7(2) . . . . ?
C4 C5 C10 C12 -119.5(2) . . . . ?
C4 C9 C13 C14 -132.4(2) . . . . ?
C4 C9 C13 C15 103.9(3) . . . . ?
C5 C4 C9 C8 -0.8(3) . . . . ?
C5 C4 C9 C13 179.65(18) . . . . ?
C5 C6 C7 C8 -0.2(4) . . . . ?
C6 C5 C10 C11 -62.3(3) . . . . ?
C6 C5 C10 C12 61.5(3) . . . . ?
C6 C7 C8 C9 0.5(4) . . . . ?
C7 C8 C9 C4 0.0(3) . . . . ?
C7 C8 C9 C13 179.6(2) . . . . ?
C8 C9 C13 C14 48.0(3) . . . . ?
C8 C9 C13 C15 -75.6(3) . . . . ?
C9 C4 C5 C6 1.1(3) . . . . ?
C9 C4 C5 C10 -177.95(18) . . . . ?
C10 C5 C6 C7 178.5(2) . . . . ?
C16 C17 C18 C17 -48.1(3) . . . 7_565 ?
C16 C19 C20 C19 40.1(4) . . . 7_565 ?
C17 C16 C19 C20 68.7(3) . . . . ?
C17 C16 B1 Fe1 120.5(2) . . . . ?
C17 C16 B1 C16 -60.1(3) . . . 7_565 ?
C19 C16 C17 C18 -65.3(3) . . . . ?
C19 C16 B1 Fe1 -116.2(2) . . . . ?
C19 C16 B1 C16 63.1(3) . . . 7_565 ?
B1 C16 C17 C18 54.5(2) . . . . ?
B1 C16 C19 C20 -51.6(3) . . . . ?
